data_4076936
loop_
_publ_author_name
'Lindner, Ekkehard'
'Ayasse, Christoph S.'
'Eichele, Klaus'
'Steimann, Manfred'

_publ_section_title
;
 Macrocyclic Di- and Tetranuclear Osmacycloferrocenophanes&#x2020;,1
;
_journal_issue 20
_journal_name_full Organometallics
_journal_page_first 4217
_journal_paper_doi 10.1021/om020310l
_journal_volume 21
_journal_year 2002
_chemical_formula_moiety 'C68 H64 Fe2 O8 Os2'
_chemical_formula_sum 'C68 H64 Fe2 O8 Os2'
_chemical_formula_weight 1501.29
_chemical_name_common 'compound 4a'
_chemical_name_systematic
; 
 ? 
;
_space_group_IT_number 61
_symmetry_cell_setting orthorhombic
_symmetry_space_group_name_Hall '-P 2ac 2ab'
_symmetry_space_group_name_H-M 'P b c a'
_atom_sites_solution_hydrogens geom
_atom_sites_solution_primary direct
_atom_sites_solution_secondary difmap
_audit_creation_method SHELXL-97
_cell_angle_alpha 90.00
_cell_angle_beta 90.00
_cell_angle_gamma 90.00
_cell_formula_units_Z 4
_cell_length_a 14.646(4)
_cell_length_b 12.629(7)
_cell_length_c 32.278(9)
_cell_measurement_reflns_used 25
_cell_measurement_temperature 173(2)
_cell_measurement_theta_max 30
_cell_measurement_theta_min 15
_cell_volume 5970(4)
_computing_cell_refinement 'Bruker XSCANS'
_computing_data_collection 'Bruker XSCANS'
_computing_data_reduction 'Bruker SHELXTL'
_computing_molecular_graphics 'Bruker SHELXTL'
_computing_publication_material 'Bruker SHELXTL'
_computing_structure_refinement 'SHELXL-97 (Sheldrick, 1997)'
_computing_structure_solution 'SHELXS-97 (Sheldrick, 1990)'
_diffrn_ambient_temperature 173(2)
_diffrn_measured_fraction_theta_full 0.960
_diffrn_measured_fraction_theta_max 0.960
_diffrn_measurement_device_type 'Bruker P4'
_diffrn_measurement_method '\w scans'
_diffrn_radiation_monochromator graphite
_diffrn_radiation_source 'fine-focus sealed tube'
_diffrn_radiation_type MoK\a
_diffrn_radiation_wavelength 0.71073
_diffrn_reflns_av_R_equivalents 0.0585
_diffrn_reflns_av_sigmaI/netI 0.0397
_diffrn_reflns_limit_h_max 19
_diffrn_reflns_limit_h_min -19
_diffrn_reflns_limit_k_max 16
_diffrn_reflns_limit_k_min -16
_diffrn_reflns_limit_l_max 41
_diffrn_reflns_limit_l_min -1
_diffrn_reflns_number 26143
_diffrn_reflns_theta_full 27.52
_diffrn_reflns_theta_max 27.52
_diffrn_reflns_theta_min 2.22
_diffrn_standards_interval_count 98
_diffrn_standards_number 2
_exptl_absorpt_coefficient_mu 4.774
_exptl_absorpt_correction_T_max 0.762
_exptl_absorpt_correction_T_min 0.367
_exptl_absorpt_correction_type psi-scan
_exptl_absorpt_process_details 'Lamina 0,0,1'
_exptl_crystal_colour 'pale yellow'
_exptl_crystal_density_diffrn 1.670
_exptl_crystal_density_method 'not measured'
_exptl_crystal_description plate
_exptl_crystal_F_000 2960
_exptl_crystal_size_max 0.50
_exptl_crystal_size_mid 0.40
_exptl_crystal_size_min 0.10
_refine_diff_density_max 0.825
_refine_diff_density_min -0.949
_refine_diff_density_rms 0.099
_refine_ls_extinction_coef 0.00018(3)
_refine_ls_extinction_expression Fc^*^=kFc[1+0.001xFc^2^\l^3^/sin(2\q)]^-1/4^
_refine_ls_extinction_method SHELXL
_refine_ls_goodness_of_fit_ref 1.013
_refine_ls_hydrogen_treatment mixed
_refine_ls_matrix_type full
_refine_ls_number_parameters 362
_refine_ls_number_reflns 6587
_refine_ls_number_restraints 0
_refine_ls_restrained_S_all 1.013
_refine_ls_R_factor_all 0.0500
_refine_ls_R_factor_gt 0.0308
_refine_ls_shift/su_max 0.005
_refine_ls_shift/su_mean 0.000
_refine_ls_structure_factor_coef Fsqd
_refine_ls_weighting_details 'calc w=1/[\s^2^(Fo^2^)+(0.0373P)^2^+1.0676P] where P=(Fo^2^+2Fc^2^)/3'
_refine_ls_weighting_scheme calc
_refine_ls_wR_factor_gt 0.0685
_refine_ls_wR_factor_ref 0.0756
_reflns_number_gt 4933
_reflns_number_total 6587
_reflns_threshold_expression >2sigma(I)
_cod_data_source_file om020310l.cif
_cod_data_source_block ayasse03
_cod_depositor_comments
;
The following automatic conversions were performed:

'_symmetry_cell_setting' value 'Orthorhombic' changed to
'orthorhombic' according to
/home/saulius/struct/CIF-dictionaries/cif_core.dic dictionary named
'cif_core.dic' version 2.4.1 from
2010-06-29.

'_exptl_absorpt_correction_type' value 'Psi Scan'
changed to 'psi-scan' according to
/home/saulius/struct/CIF-dictionaries/cif_core.dic dictionary named
'cif_core.dic' version 2.4.1 from 2010-06-29.

Automatic conversion script
Id: cif_fix_values 1715 2011-07-08 13:25:40Z adriana 
;
_cod_original_sg_symbol_H-M Pbca
_cod_database_code 4076936

loop_
_symmetry_equiv_pos_as_xyz
'x, y, z'
'-x+1/2, -y, z+1/2'
'-x, y+1/2, -z+1/2'
'x+1/2, -y+1/2, -z'
'-x, -y, -z'
'x-1/2, y, -z-1/2'
'x, -y-1/2, z-1/2'
'-x-1/2, y-1/2, z'

loop_
_atom_site_label
_atom_site_type_symbol
_atom_site_fract_x
_atom_site_fract_y
_atom_site_fract_z
_atom_site_U_iso_or_equiv
_atom_site_adp_type
_atom_site_occupancy
_atom_site_symmetry_multiplicity
_atom_site_calc_flag
_atom_site_refinement_flags
Os1 Os 0.433950(9) 0.115803(11) 0.905902(5) 0.03331(6) Uani 1 1 d .
Fe1 Fe 0.57230(3) 0.69138(4) 0.851478(17) 0.03372(13) Uani 1 1 d .
O1 O 0.5863(2) 0.1004(3) 0.84005(11) 0.0548(8) Uani 1 1 d .
O2 O 0.2932(2) -0.0440(3) 0.87221(13) 0.0683(10) Uani 1 1 d .
O3 O 0.5318(2) -0.0430(2) 0.96325(10) 0.0574(8) Uani 1 1 d .
O4 O 0.3077(2) 0.2105(3) 0.97231(12) 0.0648(10) Uani 1 1 d .
C1 C 0.5291(3) 0.1009(3) 0.86382(15) 0.0415(9) Uani 1 1 d .
C2 C 0.3478(3) 0.0112(3) 0.88423(15) 0.0457(10) Uani 1 1 d .
C3 C 0.4964(3) 0.0167(3) 0.94289(13) 0.0434(9) Uani 1 1 d .
C4 C 0.3513(3) 0.1706(3) 0.94846(14) 0.0414(9) Uani 1 1 d .
C5 C 0.3640(3) 0.2279(3) 0.86382(12) 0.0385(9) Uani 1 1 d .
H5A H 0.2977 0.2253 0.8697 0.046 Uiso 1 1 calc R
H5B H 0.3853 0.3005 0.8703 0.046 Uiso 1 1 calc R
C6 C 0.3782(3) 0.2082(4) 0.81755(13) 0.0457(10) Uani 1 1 d .
H6A H 0.4433 0.2206 0.8107 0.055 Uiso 1 1 calc R
H6B H 0.3644 0.1331 0.8114 0.055 Uiso 1 1 calc R
C7 C 0.3198(2) 0.2776(3) 0.79030(12) 0.0351(8) Uani 1 1 d .
C8 C 0.2324(3) 0.2404(3) 0.78057(13) 0.0418(9) Uani 1 1 d .
H8 H 0.2133 0.1741 0.7915 0.050 Uiso 1 1 calc R
C9 C 0.1733(2) 0.2962(4) 0.75585(14) 0.0478(11) Uani 1 1 d .
H9 H 0.1138 0.2697 0.7504 0.057 Uiso 1 1 calc R
C10 C 0.2015(3) 0.3915(4) 0.73902(16) 0.0506(11) Uani 1 1 d .
H10 H 0.1622 0.4307 0.7213 0.061 Uiso 1 1 calc R
C11 C 0.2877(3) 0.4288(3) 0.74834(14) 0.0436(10) Uani 1 1 d .
H11 H 0.3071 0.4939 0.7365 0.052 Uiso 1 1 calc R
C12 C 0.3476(2) 0.3744(3) 0.77440(13) 0.0365(8) Uani 1 1 d .
C13 C 0.4402(2) 0.4208(4) 0.78376(15) 0.0455(10) Uani 1 1 d .
H13A H 0.4677 0.4461 0.7576 0.055 Uiso 1 1 calc R
H13B H 0.4799 0.3641 0.7949 0.055 Uiso 1 1 calc R
C14 C 0.4385(2) 0.5114(3) 0.81433(16) 0.0461(11) Uani 1 1 d .
H14A H 0.3998 0.5690 0.8032 0.055 Uiso 1 1 calc R
H14B H 0.4107 0.4868 0.8406 0.055 Uiso 1 1 calc R
C15 C 0.5323(2) 0.5540(3) 0.82304(13) 0.0344(8) Uani 1 1 d .
C16 C 0.5865(3) 0.5319(3) 0.85850(14) 0.0415(9) Uani 1 1 d .
H16 H 0.5678 0.4915 0.8818 0.050 Uiso 1 1 calc R
C17 C 0.6722(3) 0.5795(3) 0.85334(15) 0.0467(10) Uani 1 1 d .
H17 H 0.7214 0.5765 0.8725 0.056 Uiso 1 1 calc R
C18 C 0.6731(3) 0.6326(3) 0.81499(15) 0.0485(11) Uani 1 1 d .
H18 H 0.7226 0.6718 0.8037 0.058 Uiso 1 1 calc R
C19 C 0.5862(3) 0.6167(3) 0.79624(13) 0.0412(9) Uani 1 1 d .
H19 H 0.5675 0.6437 0.7701 0.049 Uiso 1 1 calc R
C20 C 0.4636(3) 0.7916(3) 0.85627(14) 0.0433(9) Uani 1 1 d .
H20 H 0.4054 0.7820 0.8438 0.052 Uiso 1 1 calc R
C21 C 0.5394(3) 0.8428(3) 0.83806(15) 0.0501(11) Uani 1 1 d .
H21 H 0.5410 0.8741 0.8113 0.060 Uiso 1 1 calc R
C22 C 0.6123(3) 0.8392(3) 0.86657(15) 0.0484(11) Uani 1 1 d .
H22 H 0.6715 0.8678 0.8622 0.058 Uiso 1 1 calc R
C23 C 0.5827(3) 0.7860(3) 0.90259(13) 0.0413(9) Uani 1 1 d .
H23 H 0.6183 0.7722 0.9266 0.050 Uiso 1 1 calc R
C24 C 0.4895(3) 0.7569(3) 0.89642(12) 0.0369(9) Uani 1 1 d .
C25 C 0.4263(2) 0.7076(3) 0.92744(14) 0.0420(9) Uani 1 1 d .
H25A H 0.3817 0.6633 0.9123 0.050 Uiso 1 1 calc R
H25B H 0.3917 0.7650 0.9412 0.050 Uiso 1 1 calc R
C26 C 0.4701(3) 0.6397(4) 0.96087(14) 0.0479(11) Uani 1 1 d .
H26A H 0.5163 0.6820 0.9759 0.057 Uiso 1 1 calc R
H26B H 0.5016 0.5788 0.9478 0.057 Uiso 1 1 calc R
C27 C 0.3989(3) 0.5991(3) 0.99131(14) 0.0396(9) Uani 1 1 d .
C28 C 0.3549(3) 0.5050(3) 0.98237(15) 0.0492(11) Uani 1 1 d .
H28 H 0.3725 0.4659 0.9585 0.059 Uiso 1 1 calc R
C29 C 0.2855(3) 0.4662(4) 1.00750(16) 0.0541(12) Uani 1 1 d .
H29 H 0.2550 0.4024 1.0004 0.065 Uiso 1 1 calc R
C30 C 0.2612(3) 0.5203(4) 1.04258(15) 0.0493(11) Uani 1 1 d .
H30 H 0.2145 0.4935 1.0601 0.059 Uiso 1 1 calc R
C31 C 0.3048(3) 0.6136(3) 1.05234(14) 0.0431(9) Uani 1 1 d .
H31 H 0.2880 0.6506 1.0768 0.052 Uiso 1 1 calc R
C32 C 0.3735(2) 0.6548(3) 1.02685(13) 0.0374(8) Uani 1 1 d .
C33 C 0.4163(3) 0.7585(3) 1.03988(14) 0.0434(10) Uani 1 1 d .
H33A H 0.3677 0.8074 1.0493 0.052 Uiso 1 1 calc R
H33B H 0.4468 0.7910 1.0156 0.052 Uiso 1 1 calc R
C34 C 0.4854(3) 0.7450(3) 1.07432(13) 0.0375(9) Uani 1 1 d .
H34A H 0.5289 0.6892 1.0657 0.045 Uiso 1 1 calc R
H34B H 0.4525 0.7179 1.0989 0.045 Uiso 1 1 calc R

loop_
_atom_site_aniso_label
_atom_site_aniso_U_11
_atom_site_aniso_U_22
_atom_site_aniso_U_33
_atom_site_aniso_U_23
_atom_site_aniso_U_13
_atom_site_aniso_U_12
Os1 0.03562(9) 0.03004(9) 0.03426(9) -0.00080(6) -0.00092(6) 0.00026(6)
Fe1 0.0377(3) 0.0315(3) 0.0319(3) -0.0014(2) 0.0017(2) -0.0035(2)
O1 0.0443(16) 0.061(2) 0.059(2) 0.0056(17) 0.0137(15) 0.0099(13)
O2 0.0523(18) 0.054(2) 0.098(3) -0.015(2) -0.0114(19) -0.0132(15)
O3 0.082(2) 0.0450(18) 0.0451(19) 0.0027(16) -0.0020(17) 0.0170(17)
O4 0.065(2) 0.060(2) 0.070(2) -0.0133(18) 0.0266(18) -0.0038(16)
C1 0.042(2) 0.030(2) 0.053(3) 0.0016(18) 0.001(2) 0.0032(16)
C2 0.046(2) 0.037(2) 0.055(3) -0.004(2) 0.002(2) 0.0007(18)
C3 0.053(2) 0.040(2) 0.037(2) -0.0056(19) 0.0020(19) 0.0023(19)
C4 0.043(2) 0.036(2) 0.045(2) -0.0037(19) 0.0038(19) -0.0062(17)
C5 0.0391(19) 0.038(2) 0.039(2) -0.0012(18) -0.0047(17) 0.0066(16)
C6 0.045(2) 0.051(3) 0.041(2) 0.001(2) 0.0005(19) 0.0112(19)
C7 0.0322(18) 0.039(2) 0.034(2) -0.0014(17) -0.0008(15) 0.0068(15)
C8 0.0373(19) 0.041(2) 0.047(2) 0.0019(19) 0.0038(18) -0.0039(16)
C9 0.0311(19) 0.057(3) 0.056(3) -0.003(2) -0.0060(19) -0.0050(17)
C10 0.041(2) 0.051(3) 0.060(3) 0.004(2) -0.010(2) 0.0111(19)
C11 0.045(2) 0.034(2) 0.052(3) 0.0035(19) -0.004(2) -0.0001(17)
C12 0.0325(17) 0.038(2) 0.039(2) -0.0069(18) 0.0007(16) 0.0008(15)
C13 0.0315(19) 0.052(2) 0.053(3) -0.015(2) 0.0038(19) -0.0040(16)
C14 0.0321(19) 0.038(2) 0.068(3) -0.015(2) 0.0006(19) 0.0018(16)
C15 0.0350(17) 0.0315(19) 0.037(2) -0.0055(17) 0.0027(16) 0.0002(15)
C16 0.050(2) 0.0284(19) 0.046(2) 0.0031(18) 0.0004(19) 0.0024(16)
C17 0.038(2) 0.049(2) 0.053(3) -0.009(2) -0.0059(19) 0.0064(17)
C18 0.041(2) 0.049(3) 0.056(3) -0.012(2) 0.016(2) -0.0113(17)
C19 0.050(2) 0.041(2) 0.032(2) -0.0032(18) 0.0048(17) -0.0023(17)
C20 0.053(2) 0.038(2) 0.039(2) -0.0053(19) -0.0034(19) 0.0079(18)
C21 0.075(3) 0.0292(19) 0.046(3) 0.002(2) 0.004(2) -0.002(2)
C22 0.055(2) 0.039(2) 0.051(3) -0.011(2) 0.005(2) -0.0113(19)
C23 0.046(2) 0.044(2) 0.034(2) -0.0109(18) -0.0029(17) -0.0076(17)
C24 0.042(2) 0.035(2) 0.034(2) -0.0077(16) 0.0020(16) 0.0014(16)
C25 0.0337(19) 0.051(2) 0.041(2) -0.005(2) 0.0010(17) 0.0045(17)
C26 0.0363(19) 0.062(3) 0.046(3) 0.001(2) 0.0020(19) 0.0046(19)
C27 0.0317(18) 0.043(2) 0.044(2) 0.0040(19) -0.0025(17) 0.0032(16)
C28 0.048(2) 0.043(2) 0.057(3) -0.007(2) -0.001(2) 0.0057(18)
C29 0.050(3) 0.043(2) 0.069(3) -0.001(2) -0.002(2) -0.0113(19)
C30 0.042(2) 0.054(3) 0.052(3) 0.008(2) -0.003(2) -0.0082(19)
C31 0.0380(19) 0.050(2) 0.041(2) 0.000(2) -0.0009(17) -0.0003(18)
C32 0.0339(18) 0.040(2) 0.039(2) 0.0050(18) -0.0091(16) -0.0002(16)
C33 0.050(2) 0.037(2) 0.043(2) 0.0072(19) -0.0079(19) -0.0005(17)
C34 0.043(2) 0.032(2) 0.038(2) -0.0005(17) -0.0065(17) -0.0007(16)

loop_
_atom_type_symbol
_atom_type_description
_atom_type_scat_dispersion_real
_atom_type_scat_dispersion_imag
_atom_type_scat_source
C C 0.0033 0.0016 'International Tables Vol C Tables 4.2.6.8 and 6.1.1.4'
H H 0.0000 0.0000 'International Tables Vol C Tables 4.2.6.8 and 6.1.1.4'
O O 0.0106 0.0060 'International Tables Vol C Tables 4.2.6.8 and 6.1.1.4'
Fe Fe 0.3463 0.8444 'International Tables Vol C Tables 4.2.6.8 and 6.1.1.4'
Os Os -1.2165 7.6030 'International Tables Vol C Tables 4.2.6.8 and 6.1.1.4'

loop_
_geom_angle_atom_site_label_1
_geom_angle_atom_site_label_2
_geom_angle_atom_site_label_3
_geom_angle
_geom_angle_site_symmetry_1
_geom_angle_site_symmetry_3
C1 Os1 C2 98.40(18) . .
C1 Os1 C3 91.65(18) . .
C2 Os1 C3 95.04(18) . .
C1 Os1 C4 164.25(16) . .
C2 Os1 C4 95.22(17) . .
C3 Os1 C4 95.00(18) . .
C1 Os1 C34 84.07(16) . 5_667
C2 Os1 C34 169.83(16) . 5_667
C3 Os1 C34 94.74(16) . 5_667
C4 Os1 C34 81.17(16) . 5_667
C1 Os1 C5 88.02(16) . .
C2 Os1 C5 85.06(17) . .
C3 Os1 C5 179.67(17) . .
C4 Os1 C5 85.30(17) . .
C34 Os1 C5 85.17(15) 5_667 .
C1 Os1 Fe1 75.32(11) . .
C2 Os1 Fe1 136.15(13) . .
C3 Os1 Fe1 128.03(13) . .
C4 Os1 Fe1 89.37(12) . .
C34 Os1 Fe1 34.93(10) 5_667 .
C5 Os1 Fe1 51.82(11) . .
C1 Os1 Fe1 134.42(13) . 5_667
C2 Os1 Fe1 122.33(13) . 5_667
C3 Os1 Fe1 67.20(12) . 5_667
C4 Os1 Fe1 38.55(12) . 5_667
C34 Os1 Fe1 59.63(11) 5_667 5_667
C5 Os1 Fe1 113.00(11) . 5_667
Fe1 Os1 Fe1 86.610(19) . 5_667
C1 Os1 Os1 108.99(12) . 5_667
C2 Os1 Os1 149.20(12) . 5_667
C3 Os1 Os1 97.90(13) . 5_667
C4 Os1 Os1 55.97(11) . 5_667
C34 Os1 Os1 25.28(11) 5_667 5_667
C5 Os1 Os1 82.15(11) . 5_667
Fe1 Os1 Os1 44.84(2) . 5_667
Fe1 Os1 Os1 41.769(7) 5_667 5_667
C22 Fe1 C21 40.91(19) . .
C22 Fe1 C19 127.89(18) . .
C21 Fe1 C19 106.01(19) . .
C22 Fe1 C18 105.51(17) . .
C21 Fe1 C18 113.31(19) . .
C19 Fe1 C18 41.11(17) . .
C22 Fe1 C17 115.25(18) . .
C21 Fe1 C17 146.65(19) . .
C19 Fe1 C17 68.35(18) . .
C18 Fe1 C17 40.52(18) . .
C22 Fe1 C16 149.18(19) . .
C21 Fe1 C16 169.89(18) . .
C19 Fe1 C16 68.14(18) . .
C18 Fe1 C16 68.20(17) . .
C17 Fe1 C16 40.29(16) . .
C22 Fe1 C20 68.53(18) . .
C21 Fe1 C20 40.74(17) . .
C19 Fe1 C20 115.69(18) . .
C18 Fe1 C20 147.03(19) . .
C17 Fe1 C20 171.84(19) . .
C16 Fe1 C20 133.20(17) . .
C22 Fe1 C23 40.67(17) . .
C21 Fe1 C23 68.70(19) . .
C19 Fe1 C23 167.15(16) . .
C18 Fe1 C23 128.93(17) . .
C17 Fe1 C23 109.19(18) . .
C16 Fe1 C23 118.75(19) . .
C20 Fe1 C23 68.52(17) . .
C22 Fe1 C15 167.31(18) . .
C21 Fe1 C15 129.64(18) . .
C19 Fe1 C15 40.58(16) . .
C18 Fe1 C15 68.79(15) . .
C17 Fe1 C15 68.34(16) . .
C16 Fe1 C15 40.68(17) . .
C20 Fe1 C15 109.66(16) . .
C23 Fe1 C15 151.49(17) . .
C22 Fe1 C24 68.27(17) . .
C21 Fe1 C24 68.34(18) . .
C19 Fe1 C24 149.71(16) . .
C18 Fe1 C24 169.13(18) . .
C17 Fe1 C24 132.85(18) . .
C16 Fe1 C24 112.21(17) . .
C20 Fe1 C24 40.48(16) . .
C23 Fe1 C24 40.68(15) . .
C15 Fe1 C24 119.10(15) . .
C22 Fe1 Os1 152.85(14) . .
C21 Fe1 Os1 151.02(14) . .
C19 Fe1 Os1 77.83(12) . .
C18 Fe1 Os1 88.78(12) . .
C17 Fe1 Os1 61.98(13) . .
C16 Fe1 Os1 22.19(12) . .
C20 Fe1 Os1 111.15(13) . .
C23 Fe1 Os1 112.67(13) . .
C15 Fe1 Os1 39.83(12) . .
C24 Fe1 Os1 93.61(11) . .
C22 Fe1 Fe1 104.68(14) . 5_667
C21 Fe1 Fe1 124.06(14) . 5_667
C19 Fe1 Fe1 125.76(12) . 5_667
C18 Fe1 Fe1 119.18(14) . 5_667
C17 Fe1 Fe1 78.86(14) . 5_667
C16 Fe1 Fe1 59.05(13) . 5_667
C20 Fe1 Fe1 93.24(13) . 5_667
C23 Fe1 Fe1 64.24(13) . 5_667
C15 Fe1 Fe1 87.88(12) . 5_667
C24 Fe1 Fe1 56.46(12) . 5_667
Os1 Fe1 Fe1 48.425(7) . 5_667
O1 C1 Os1 174.4(4) . .
O2 C2 Os1 175.0(4) . .
O3 C3 Os1 177.7(4) . .
O4 C4 Os1 173.8(4) . .
C6 C5 Os1 115.6(3) . .
C7 C6 C5 113.4(3) . .
C12 C7 C8 118.8(3) . .
C12 C7 C6 124.1(3) . .
C8 C7 C6 117.1(4) . .
C9 C8 C7 122.4(4) . .
C8 C9 C10 119.1(4) . .
C11 C10 C9 118.9(4) . .
C10 C11 C12 122.6(4) . .
C7 C12 C11 118.2(3) . .
C7 C12 C13 122.2(4) . .
C11 C12 C13 119.6(4) . .
C12 C13 C14 114.2(3) . .
C15 C14 C13 112.2(3) . .
C19 C15 C16 106.9(3) . .
C19 C15 C14 126.6(4) . .
C16 C15 C14 126.3(4) . .
C19 C15 Fe1 68.9(2) . .
C16 C15 Fe1 69.2(2) . .
C14 C15 Fe1 130.4(3) . .
C17 C16 C15 108.7(4) . .
C17 C16 Fe1 69.7(2) . .
C15 C16 Fe1 70.1(2) . .
C16 C17 C18 108.5(4) . .
C16 C17 Fe1 70.0(2) . .
C18 C17 Fe1 69.5(2) . .
C17 C18 C19 107.3(4) . .
C17 C18 Fe1 69.9(2) . .
C19 C18 Fe1 69.3(2) . .
C15 C19 C18 108.5(4) . .
C15 C19 Fe1 70.5(2) . .
C18 C19 Fe1 69.5(2) . .
C21 C20 C24 108.1(4) . .
C21 C20 Fe1 68.8(2) . .
C24 C20 Fe1 70.7(2) . .
C22 C21 C20 108.0(4) . .
C22 C21 Fe1 69.4(3) . .
C20 C21 Fe1 70.4(2) . .
C21 C22 C23 108.7(4) . .
C21 C22 Fe1 69.7(2) . .
C23 C22 Fe1 70.7(2) . .
C22 C23 C24 107.6(4) . .
C22 C23 Fe1 68.6(2) . .
C24 C23 Fe1 70.4(2) . .
C20 C24 C23 107.6(4) . .
C20 C24 C25 125.0(4) . .
C23 C24 C25 127.2(4) . .
C20 C24 Fe1 68.8(2) . .
C23 C24 Fe1 68.9(2) . .
C25 C24 Fe1 131.8(3) . .
C24 C25 C26 116.6(3) . .
C25 C26 C27 111.0(3) . .
C28 C27 C32 118.7(4) . .
C28 C27 C26 118.3(4) . .
C32 C27 C26 122.9(4) . .
C27 C28 C29 121.4(4) . .
C30 C29 C28 119.8(4) . .
C29 C30 C31 119.7(4) . .
C30 C31 C32 121.1(4) . .
C27 C32 C31 119.1(4) . .
C27 C32 C33 123.6(4) . .
C31 C32 C33 117.2(4) . .
C32 C33 C34 112.6(3) . .
C33 C34 Os1 118.7(3) . 5_667

loop_
_geom_bond_atom_site_label_1
_geom_bond_atom_site_label_2
_geom_bond_distance
_geom_bond_site_symmetry_2
Os1 C1 1.955(4) .
Os1 C2 1.957(4) .
Os1 C3 1.957(5) .
Os1 C4 1.957(4) .
Os1 C34 2.212(4) 5_667
Os1 C5 2.214(4) .
Os1 Fe1 7.748(4) .
Os1 Fe1 8.202(2) 5_667
Os1 Os1 11.611(5) 5_667
Fe1 C22 2.016(4) .
Fe1 C21 2.019(4) .
Fe1 C19 2.027(4) .
Fe1 C18 2.030(4) .
Fe1 C17 2.035(4) .
Fe1 C16 2.038(4) .
Fe1 C20 2.040(4) .
Fe1 C23 2.043(4) .
Fe1 C15 2.049(4) .
Fe1 C24 2.064(4) .
Fe1 Fe1 10.945(3) 5_667
O1 C1 1.136(5) .
O2 C2 1.129(5) .
O3 C3 1.126(5) .
O4 C4 1.120(5) .
C5 C6 1.529(6) .
C6 C7 1.509(5) .
C7 C12 1.388(5) .
C7 C8 1.399(5) .
C8 C9 1.371(6) .
C9 C10 1.384(6) .
C10 C11 1.381(6) .
C11 C12 1.395(6) .
C12 C13 1.508(5) .
C13 C14 1.511(6) .
C14 C15 1.502(5) .
C15 C19 1.414(6) .
C15 C16 1.420(6) .
C16 C17 1.403(6) .
C17 C18 1.408(6) .
C18 C19 1.424(6) .
C20 C21 1.413(6) .
C20 C24 1.420(6) .
C21 C22 1.410(6) .
C22 C23 1.411(6) .
C23 C24 1.428(5) .
C24 C25 1.499(6) .
C25 C26 1.521(6) .
C26 C27 1.522(6) .
C27 C28 1.383(6) .
C27 C32 1.396(6) .
C28 C29 1.389(6) .
C29 C30 1.369(7) .
C30 C31 1.376(6) .
C31 C32 1.400(6) .
C32 C33 1.512(6) .
C33 C34 1.513(5) .
C34 Os1 2.212(4) 5_667

loop_
_geom_torsion_atom_site_label_1
_geom_torsion_atom_site_label_2
_geom_torsion_atom_site_label_3
_geom_torsion_atom_site_label_4
_geom_torsion
_geom_torsion_site_symmetry_1
_geom_torsion_site_symmetry_4
C1 Os1 Fe1 C22 -128.6(3) . .
C2 Os1 Fe1 C22 144.5(3) . .
C3 Os1 Fe1 C22 -48.3(3) . .
C4 Os1 Fe1 C22 47.6(3) . .
C34 Os1 Fe1 C22 -27.8(3) 5_667 .
C5 Os1 Fe1 C22 132.1(3) . .
Fe1 Os1 Fe1 C22 9.1(3) 5_667 .
Os1 Os1 Fe1 C22 9.1(3) 5_667 .
C1 Os1 Fe1 C21 135.5(3) . .
C2 Os1 Fe1 C21 48.6(3) . .
C3 Os1 Fe1 C21 -144.1(3) . .
C4 Os1 Fe1 C21 -48.3(3) . .
C34 Os1 Fe1 C21 -123.7(3) 5_667 .
C5 Os1 Fe1 C21 36.2(3) . .
Fe1 Os1 Fe1 C21 -86.8(3) 5_667 .
Os1 Os1 Fe1 C21 -86.8(3) 5_667 .
C1 Os1 Fe1 C19 34.34(18) . .
C2 Os1 Fe1 C19 -52.5(2) . .
C3 Os1 Fe1 C19 114.7(2) . .
C4 Os1 Fe1 C19 -149.41(17) . .
C34 Os1 Fe1 C19 135.2(2) 5_667 .
C5 Os1 Fe1 C19 -64.90(18) . .
Fe1 Os1 Fe1 C19 172.11(12) 5_667 .
Os1 Os1 Fe1 C19 172.11(12) 5_667 .
C1 Os1 Fe1 C18 -5.63(19) . .
C2 Os1 Fe1 C18 -92.5(2) . .
C3 Os1 Fe1 C18 74.8(2) . .
C4 Os1 Fe1 C18 170.61(18) . .
C34 Os1 Fe1 C18 95.2(2) 5_667 .
C5 Os1 Fe1 C18 -104.88(19) . .
Fe1 Os1 Fe1 C18 132.13(14) 5_667 .
Os1 Os1 Fe1 C18 132.13(14) 5_667 .
C1 Os1 Fe1 C17 -37.4(2) . .
C2 Os1 Fe1 C17 -124.3(2) . .
C3 Os1 Fe1 C17 43.0(2) . .
C4 Os1 Fe1 C17 138.82(19) . .
C34 Os1 Fe1 C17 63.4(2) 5_667 .
C5 Os1 Fe1 C17 -136.7(2) . .
Fe1 Os1 Fe1 C17 100.34(15) 5_667 .
Os1 Os1 Fe1 C17 100.34(15) 5_667 .
C1 Os1 Fe1 C16 -27.0(4) . .
C2 Os1 Fe1 C16 -113.9(4) . .
C3 Os1 Fe1 C16 53.4(4) . .
C4 Os1 Fe1 C16 149.3(4) . .
C34 Os1 Fe1 C16 73.9(4) 5_667 .
C5 Os1 Fe1 C16 -126.2(4) . .
Fe1 Os1 Fe1 C16 110.8(3) 5_667 .
Os1 Os1 Fe1 C16 110.8(3) 5_667 .
C1 Os1 Fe1 C20 147.43(19) . .
C2 Os1 Fe1 C20 60.6(2) . .
C3 Os1 Fe1 C20 -132.2(2) . .
C4 Os1 Fe1 C20 -36.33(18) . .
C34 Os1 Fe1 C20 -111.7(2) 5_667 .
C5 Os1 Fe1 C20 48.18(18) . .
Fe1 Os1 Fe1 C20 -74.81(13) 5_667 .
Os1 Os1 Fe1 C20 -74.81(13) 5_667 .
C1 Os1 Fe1 C23 -137.87(18) . .
C2 Os1 Fe1 C23 135.3(2) . .
C3 Os1 Fe1 C23 -57.5(2) . .
C4 Os1 Fe1 C23 38.37(17) . .
C34 Os1 Fe1 C23 -37.0(2) 5_667 .
C5 Os1 Fe1 C23 122.88(18) . .
Fe1 Os1 Fe1 C23 -0.11(12) 5_667 .
Os1 Os1 Fe1 C23 -0.11(12) 5_667 .
C1 Os1 Fe1 C15 51.7(2) . .
C2 Os1 Fe1 C15 -35.1(2) . .
C3 Os1 Fe1 C15 132.1(2) . .
C4 Os1 Fe1 C15 -132.0(2) . .
C34 Os1 Fe1 C15 152.6(2) 5_667 .
C5 Os1 Fe1 C15 -47.5(2) . .
Fe1 Os1 Fe1 C15 -170.51(16) 5_667 .
Os1 Os1 Fe1 C15 -170.51(16) 5_667 .
C1 Os1 Fe1 C24 -175.02(17) . .
C2 Os1 Fe1 C24 98.1(2) . .
C3 Os1 Fe1 C24 -94.64(19) . .
C4 Os1 Fe1 C24 1.23(16) . .
C34 Os1 Fe1 C24 -74.2(2) 5_667 .
C5 Os1 Fe1 C24 85.74(18) . .
Fe1 Os1 Fe1 C24 -37.26(11) 5_667 .
Os1 Os1 Fe1 C24 -37.26(11) 5_667 .
C1 Os1 Fe1 Fe1 -137.76(13) . 5_667
C2 Os1 Fe1 Fe1 135.37(18) . 5_667
C3 Os1 Fe1 Fe1 -57.38(15) . 5_667
C4 Os1 Fe1 Fe1 38.48(12) . 5_667
C34 Os1 Fe1 Fe1 -36.90(18) 5_667 5_667
C5 Os1 Fe1 Fe1 122.99(13) . 5_667
Os1 Os1 Fe1 Fe1 0.0 5_667 5_667
C2 Os1 C1 O1 153(4) . .
C3 Os1 C1 O1 -112(4) . .
C4 Os1 C1 O1 4(5) . .
C34 Os1 C1 O1 -17(4) 5_667 .
C5 Os1 C1 O1 68(4) . .
Fe1 Os1 C1 O1 18(4) . .
Fe1 Os1 C1 O1 -52(4) 5_667 .
Os1 Os1 C1 O1 -13(4) 5_667 .
C1 Os1 C2 O2 -135(5) . .
C3 Os1 C2 O2 133(5) . .
C4 Os1 C2 O2 37(5) . .
C34 Os1 C2 O2 -32(6) 5_667 .
C5 Os1 C2 O2 -48(5) . .
Fe1 Os1 C2 O2 -57(5) . .
Fe1 Os1 C2 O2 66(5) 5_667 .
Os1 Os1 C2 O2 18(5) 5_667 .
C1 Os1 C3 O3 -67(10) . .
C2 Os1 C3 O3 32(10) . .
C4 Os1 C3 O3 127(10) . .
C34 Os1 C3 O3 -151(10) 5_667 .
C5 Os1 C3 O3 -77(35) . .
Fe1 Os1 C3 O3 -140(10) . .
Fe1 Os1 C3 O3 155(10) 5_667 .
Os1 Os1 C3 O3 -176(100) 5_667 .
C1 Os1 C4 O4 2(4) . .
C2 Os1 C4 O4 -148(4) . .
C3 Os1 C4 O4 117(4) . .
C34 Os1 C4 O4 23(4) 5_667 .
C5 Os1 C4 O4 -63(4) . .
Fe1 Os1 C4 O4 -11(4) . .
Fe1 Os1 C4 O4 74(4) 5_667 .
Os1 Os1 C4 O4 20(4) 5_667 .
C1 Os1 C5 C6 30.5(3) . .
C2 Os1 C5 C6 -68.2(3) . .
C3 Os1 C5 C6 41(32) . .
C4 Os1 C5 C6 -163.8(3) . .
C34 Os1 C5 C6 114.7(3) 5_667 .
Fe1 Os1 C5 C6 103.3(3) . .
Fe1 Os1 C5 C6 168.7(3) 5_667 .
Os1 Os1 C5 C6 139.9(3) 5_667 .
Os1 C5 C6 C7 172.6(3) . .
C5 C6 C7 C12 92.6(5) . .
C5 C6 C7 C8 -87.8(5) . .
C12 C7 C8 C9 0.1(6) . .
C6 C7 C8 C9 -179.5(4) . .
C7 C8 C9 C10 1.6(7) . .
C8 C9 C10 C11 -1.3(7) . .
C9 C10 C11 C12 -0.5(7) . .
C8 C7 C12 C11 -1.9(6) . .
C6 C7 C12 C11 177.7(4) . .
C8 C7 C12 C13 179.3(4) . .
C6 C7 C12 C13 -1.1(6) . .
C10 C11 C12 C7 2.2(6) . .
C10 C11 C12 C13 -179.0(4) . .
C7 C12 C13 C14 -105.2(5) . .
C11 C12 C13 C14 76.0(5) . .
C12 C13 C14 C15 179.3(4) . .
C13 C14 C15 C19 73.6(5) . .
C13 C14 C15 C16 -101.2(5) . .
C13 C14 C15 Fe1 166.1(3) . .
C22 Fe1 C15 C19 27.4(8) . .
C21 Fe1 C15 C19 65.4(3) . .
C18 Fe1 C15 C19 -37.9(3) . .
C17 Fe1 C15 C19 -81.6(3) . .
C16 Fe1 C15 C19 -118.7(3) . .
C20 Fe1 C15 C19 106.9(3) . .
C23 Fe1 C15 C19 -172.1(3) . .
C24 Fe1 C15 C19 150.4(2) . .
Os1 Fe1 C15 C19 -153.3(3) . .
Fe1 Fe1 C15 C19 -160.4(2) 5_667 .
C22 Fe1 C15 C16 146.2(7) . .
C21 Fe1 C15 C16 -175.9(3) . .
C19 Fe1 C15 C16 118.7(3) . .
C18 Fe1 C15 C16 80.8(3) . .
C17 Fe1 C15 C16 37.1(3) . .
C20 Fe1 C15 C16 -134.4(3) . .
C23 Fe1 C15 C16 -53.4(4) . .
C24 Fe1 C15 C16 -90.9(3) . .
Os1 Fe1 C15 C16 -34.6(2) . .
Fe1 Fe1 C15 C16 -41.7(2) 5_667 .
C22 Fe1 C15 C14 -93.3(8) . .
C21 Fe1 C15 C14 -55.3(5) . .
C19 Fe1 C15 C14 -120.7(5) . .
C18 Fe1 C15 C14 -158.6(4) . .
C17 Fe1 C15 C14 157.7(4) . .
C16 Fe1 C15 C14 120.6(5) . .
C20 Fe1 C15 C14 -13.8(4) . .
C23 Fe1 C15 C14 67.1(6) . .
C24 Fe1 C15 C14 29.7(5) . .
Os1 Fe1 C15 C14 86.0(4) . .
Fe1 Fe1 C15 C14 78.9(4) 5_667 .
C19 C15 C16 C17 -0.5(4) . .
C14 C15 C16 C17 175.2(4) . .
Fe1 C15 C16 C17 -59.2(3) . .
C19 C15 C16 Fe1 58.8(3) . .
C14 C15 C16 Fe1 -125.6(4) . .
C22 Fe1 C16 C17 -46.4(5) . .
C21 Fe1 C16 C17 138.1(10) . .
C19 Fe1 C16 C17 81.9(3) . .
C18 Fe1 C16 C17 37.4(3) . .
C20 Fe1 C16 C17 -172.8(3) . .
C23 Fe1 C16 C17 -86.1(3) . .
C15 Fe1 C16 C17 119.8(4) . .
C24 Fe1 C16 C17 -130.9(3) . .
Os1 Fe1 C16 C17 -165.7(5) . .
Fe1 Fe1 C16 C17 -111.0(3) 5_667 .
C22 Fe1 C16 C15 -166.2(3) . .
C21 Fe1 C16 C15 18.3(12) . .
C19 Fe1 C16 C15 -37.9(2) . .
C18 Fe1 C16 C15 -82.4(3) . .
C17 Fe1 C16 C15 -119.8(4) . .
C20 Fe1 C16 C15 67.4(3) . .
C23 Fe1 C16 C15 154.1(2) . .
C24 Fe1 C16 C15 109.3(3) . .
Os1 Fe1 C16 C15 74.5(3) . .
Fe1 Fe1 C16 C15 129.2(3) 5_667 .
C15 C16 C17 C18 0.4(5) . .
Fe1 C16 C17 C18 -59.1(3) . .
C15 C16 C17 Fe1 59.5(3) . .
C22 Fe1 C17 C16 155.8(3) . .
C21 Fe1 C17 C16 -167.7(3) . .
C19 Fe1 C17 C16 -81.3(3) . .
C18 Fe1 C17 C16 -119.8(4) . .
C20 Fe1 C17 C16 39.8(14) . .
C23 Fe1 C17 C16 112.2(3) . .
C15 Fe1 C17 C16 -37.5(3) . .
C24 Fe1 C17 C16 72.7(3) . .
Os1 Fe1 C17 C16 6.1(2) . .
Fe1 Fe1 C17 C16 54.7(2) 5_667 .
C22 Fe1 C17 C18 -84.5(3) . .
C21 Fe1 C17 C18 -47.9(4) . .
C19 Fe1 C17 C18 38.5(2) . .
C16 Fe1 C17 C18 119.8(4) . .
C20 Fe1 C17 C18 159.6(12) . .
C23 Fe1 C17 C18 -128.1(3) . .
C15 Fe1 C17 C18 82.3(3) . .
C24 Fe1 C17 C18 -167.5(2) . .
Os1 Fe1 C17 C18 125.8(3) . .
Fe1 Fe1 C17 C18 174.4(2) 5_667 .
C16 C17 C18 C19 -0.2(5) . .
Fe1 C17 C18 C19 -59.5(3) . .
C16 C17 C18 Fe1 59.3(3) . .
C22 Fe1 C18 C17 110.9(3) . .
C21 Fe1 C18 C17 153.6(3) . .
C19 Fe1 C18 C17 -118.5(3) . .
C16 Fe1 C18 C17 -37.2(2) . .
C20 Fe1 C18 C17 -174.8(3) . .
C23 Fe1 C18 C17 72.9(3) . .
C15 Fe1 C18 C17 -81.1(3) . .
C24 Fe1 C18 C17 57.2(10) . .
Os1 Fe1 C18 C17 -45.7(2) . .
Fe1 Fe1 C18 C17 -6.3(3) 5_667 .
C22 Fe1 C18 C19 -130.6(3) . .
C21 Fe1 C18 C19 -87.9(3) . .
C17 Fe1 C18 C19 118.5(3) . .
C16 Fe1 C18 C19 81.3(3) . .
C20 Fe1 C18 C19 -56.3(4) . .
C23 Fe1 C18 C19 -168.7(2) . .
C15 Fe1 C18 C19 37.4(2) . .
C24 Fe1 C18 C19 175.6(8) . .
Os1 Fe1 C18 C19 72.8(2) . .
Fe1 Fe1 C18 C19 112.2(2) 5_667 .
C16 C15 C19 C18 0.3(4) . .
C14 C15 C19 C18 -175.3(4) . .
Fe1 C15 C19 C18 59.4(3) . .
C16 C15 C19 Fe1 -59.0(3) . .
C14 C15 C19 Fe1 125.4(4) . .
C17 C18 C19 C15 -0.1(5) . .
Fe1 C18 C19 C15 -60.0(3) . .
C17 C18 C19 Fe1 59.9(3) . .
C22 Fe1 C19 C15 -172.6(2) . .
C21 Fe1 C19 C15 -133.2(3) . .
C18 Fe1 C19 C15 119.5(4) . .
C17 Fe1 C19 C15 81.6(3) . .
C16 Fe1 C19 C15 38.0(2) . .
C20 Fe1 C19 C15 -90.7(3) . .
C23 Fe1 C19 C15 162.9(7) . .
C24 Fe1 C19 C15 -58.9(4) . .
Os1 Fe1 C19 C15 17.1(2) . .
Fe1 Fe1 C19 C15 24.4(3) 5_667 .
C22 Fe1 C19 C18 67.9(3) . .
C21 Fe1 C19 C18 107.3(3) . .
C17 Fe1 C19 C18 -37.9(3) . .
C16 Fe1 C19 C18 -81.4(3) . .
C20 Fe1 C19 C18 149.8(3) . .
C23 Fe1 C19 C18 43.5(9) . .
C15 Fe1 C19 C18 -119.5(4) . .
C24 Fe1 C19 C18 -178.4(3) . .
Os1 Fe1 C19 C18 -102.4(2) . .
Fe1 Fe1 C19 C18 -95.1(2) 5_667 .
C22 Fe1 C20 C21 38.0(3) . .
C19 Fe1 C20 C21 -84.9(3) . .
C18 Fe1 C20 C21 -47.5(4) . .
C17 Fe1 C20 C21 157.1(12) . .
C16 Fe1 C20 C21 -168.3(3) . .
C23 Fe1 C20 C21 81.9(3) . .
C15 Fe1 C20 C21 -128.6(3) . .
C24 Fe1 C20 C21 119.3(4) . .
Os1 Fe1 C20 C21 -171.2(2) . .
Fe1 Fe1 C20 C21 142.5(3) 5_667 .
C22 Fe1 C20 C24 -81.3(3) . .
C21 Fe1 C20 C24 -119.3(4) . .
C19 Fe1 C20 C24 155.8(2) . .
C18 Fe1 C20 C24 -166.8(3) . .
C17 Fe1 C20 C24 37.8(13) . .
C16 Fe1 C20 C24 72.4(3) . .
C23 Fe1 C20 C24 -37.4(2) . .
C15 Fe1 C20 C24 112.2(2) . .
Os1 Fe1 C20 C24 69.6(2) . .
Fe1 Fe1 C20 C24 23.2(2) 5_667 .
C24 C20 C21 C22 0.5(5) . .
Fe1 C20 C21 C22 -59.5(3) . .
C24 C20 C21 Fe1 60.0(3) . .
C19 Fe1 C21 C22 -130.1(3) . .
C18 Fe1 C21 C22 -87.0(3) . .
C17 Fe1 C21 C22 -55.3(5) . .
C16 Fe1 C21 C22 176.5(10) . .
C20 Fe1 C21 C22 118.9(4) . .
C23 Fe1 C21 C22 37.5(3) . .
C15 Fe1 C21 C22 -168.1(3) . .
C24 Fe1 C21 C22 81.4(3) . .
Os1 Fe1 C21 C22 136.1(3) . .
Fe1 Fe1 C21 C22 71.8(3) 5_667 .
C22 Fe1 C21 C20 -118.9(4) . .
C19 Fe1 C21 C20 111.0(3) . .
C18 Fe1 C21 C20 154.1(3) . .
C17 Fe1 C21 C20 -174.2(3) . .
C16 Fe1 C21 C20 57.6(12) . .
C23 Fe1 C21 C20 -81.4(3) . .
C15 Fe1 C21 C20 73.0(3) . .
C24 Fe1 C21 C20 -37.5(2) . .
Os1 Fe1 C21 C20 17.2(4) . .
Fe1 Fe1 C21 C20 -47.1(3) 5_667 .
C20 C21 C22 C23 0.0(5) . .
Fe1 C21 C22 C23 -60.2(3) . .
C20 C21 C22 Fe1 60.1(3) . .
C19 Fe1 C22 C21 68.6(3) . .
C18 Fe1 C22 C21 107.9(3) . .
C17 Fe1 C22 C21 150.0(3) . .
C16 Fe1 C22 C21 -178.8(3) . .
C20 Fe1 C22 C21 -37.9(3) . .
C23 Fe1 C22 C21 -119.5(4) . .
C15 Fe1 C22 C21 46.3(9) . .
C24 Fe1 C22 C21 -81.6(3) . .
Os1 Fe1 C22 C21 -132.6(3) . .
Fe1 Fe1 C22 C21 -125.6(3) 5_667 .
C21 Fe1 C22 C23 119.5(4) . .
C19 Fe1 C22 C23 -171.9(2) . .
C18 Fe1 C22 C23 -132.7(3) . .
C17 Fe1 C22 C23 -90.5(3) . .
C16 Fe1 C22 C23 -59.3(4) . .
C20 Fe1 C22 C23 81.6(3) . .
C15 Fe1 C22 C23 165.8(7) . .
C24 Fe1 C22 C23 37.9(2) . .
Os1 Fe1 C22 C23 -13.1(4) . .
Fe1 Fe1 C22 C23 -6.1(3) 5_667 .
C21 C22 C23 C24 -0.5(5) . .
Fe1 C22 C23 C24 -60.0(3) . .
C21 C22 C23 Fe1 59.5(3) . .
C21 Fe1 C23 C22 -37.7(3) . .
C19 Fe1 C23 C22 30.1(9) . .
C18 Fe1 C23 C22 65.6(3) . .
C17 Fe1 C23 C22 106.7(3) . .
C16 Fe1 C23 C22 149.8(3) . .
C20 Fe1 C23 C22 -81.6(3) . .
C15 Fe1 C23 C22 -173.5(3) . .
C24 Fe1 C23 C22 -118.9(4) . .
Os1 Fe1 C23 C22 173.6(2) . .
Fe1 Fe1 C23 C22 173.5(3) 5_667 .
C22 Fe1 C23 C24 118.9(4) . .
C21 Fe1 C23 C24 81.1(3) . .
C19 Fe1 C23 C24 148.9(7) . .
C18 Fe1 C23 C24 -175.5(3) . .
C17 Fe1 C23 C24 -134.4(3) . .
C16 Fe1 C23 C24 -91.3(3) . .
C20 Fe1 C23 C24 37.2(2) . .
C15 Fe1 C23 C24 -54.7(4) . .
Os1 Fe1 C23 C24 -67.6(2) . .
Fe1 Fe1 C23 C24 -67.7(2) 5_667 .
C21 C20 C24 C23 -0.8(4) . .
Fe1 C20 C24 C23 58.1(3) . .
C21 C20 C24 C25 174.2(4) . .
Fe1 C20 C24 C25 -126.9(4) . .
C21 C20 C24 Fe1 -58.9(3) . .
C22 C23 C24 C20 0.7(4) . .
Fe1 C23 C24 C20 -58.1(3) . .
C22 C23 C24 C25 -174.1(4) . .
Fe1 C23 C24 C25 127.1(4) . .
C22 C23 C24 Fe1 58.8(3) . .
C22 Fe1 C24 C20 81.9(3) . .
C21 Fe1 C24 C20 37.8(3) . .
C19 Fe1 C24 C20 -47.0(4) . .
C18 Fe1 C24 C20 138.7(9) . .
C17 Fe1 C24 C20 -173.2(3) . .
C16 Fe1 C24 C20 -131.4(3) . .
C23 Fe1 C24 C20 119.9(4) . .
C15 Fe1 C24 C20 -86.6(3) . .
Os1 Fe1 C24 C20 -118.9(2) . .
Fe1 Fe1 C24 C20 -151.8(3) 5_667 .
C22 Fe1 C24 C23 -37.9(3) . .
C21 Fe1 C24 C23 -82.1(3) . .
C19 Fe1 C24 C23 -166.8(3) . .
C18 Fe1 C24 C23 18.8(10) . .
C17 Fe1 C24 C23 67.0(3) . .
C16 Fe1 C24 C23 108.8(3) . .
C20 Fe1 C24 C23 -119.9(4) . .
C15 Fe1 C24 C23 153.5(2) . .
Os1 Fe1 C24 C23 121.3(2) . .
Fe1 Fe1 C24 C23 88.4(2) 5_667 .
C22 Fe1 C24 C25 -159.5(4) . .
C21 Fe1 C24 C25 156.3(4) . .
C19 Fe1 C24 C25 71.6(5) . .
C18 Fe1 C24 C25 -102.7(9) . .
C17 Fe1 C24 C25 -54.6(5) . .
C16 Fe1 C24 C25 -12.8(4) . .
C20 Fe1 C24 C25 118.6(5) . .
C23 Fe1 C24 C25 -121.6(5) . .
C15 Fe1 C24 C25 32.0(4) . .
Os1 Fe1 C24 C25 -0.3(4) . .
Fe1 Fe1 C24 C25 -33.2(3) 5_667 .
C20 C24 C25 C26 157.7(4) . .
C23 C24 C25 C26 -28.3(6) . .
Fe1 C24 C25 C26 65.8(5) . .
C24 C25 C26 C27 177.3(4) . .
C25 C26 C27 C28 88.0(5) . .
C25 C26 C27 C32 -89.4(5) . .
C32 C27 C28 C29 1.2(6) . .
C26 C27 C28 C29 -176.3(4) . .
C27 C28 C29 C30 -1.8(7) . .
C28 C29 C30 C31 1.0(7) . .
C29 C30 C31 C32 0.4(7) . .
C28 C27 C32 C31 0.3(6) . .
C26 C27 C32 C31 177.6(4) . .
C28 C27 C32 C33 -180.0(4) . .
C26 C27 C32 C33 -2.6(6) . .
C30 C31 C32 C27 -1.1(6) . .
C30 C31 C32 C33 179.2(4) . .
C27 C32 C33 C34 -101.7(5) . .
C31 C32 C33 C34 78.1(5) . .
C32 C33 C34 Os1 174.3(3) . 5_667
